data_7121773
loop_
_publ_author_name
'Li, Feng'
'Hu, Peng'
'Sun, Mingming'
'Li, Chunju'
'Jia, Xueshun'
'Li, Jian'

_publ_section_title
;
 Ytterbium and silver co-catalyzed synthesis of pyrrole-fused bicyclic
 skeletons from enynones and isocyanides.
;
_journal_issue 49
_journal_name_full 'Chemical communications (Cambridge, England)'
_journal_page_first 6412
_journal_page_last 6415
_journal_paper_doi 10.1039/c8cc03475c
_journal_volume 54
_journal_year 2018
_chemical_formula_sum 'C30 H26 N2 O2'
_chemical_formula_weight 446.53
_space_group_crystal_system monoclinic
_space_group_IT_number 15
_space_group_name_Hall '-C 2yc'
_space_group_name_H-M_alt 'C 1 2/c 1'
_symmetry_space_group_name_Hall '-C 2yc'
_symmetry_space_group_name_H-M 'C 1 2/c 1'
_atom_sites_solution_hydrogens geom
_audit_block_doi 10.5517/ccdc.csd.cc1zh95y
_audit_creation_method SHELXL-2014/7
_audit_update_record
;
2018-03-23 deposited with the CCDC.
2018-05-30 downloaded from the CCDC.
;
_cell_angle_alpha 90
_cell_angle_beta 104.443(2)
_cell_angle_gamma 90
_cell_formula_units_Z 8
_cell_length_a 31.480(6)
_cell_length_b 7.4853(13)
_cell_length_c 20.361(4)
_cell_measurement_reflns_used 5777
_cell_measurement_temperature 223(2)
_cell_measurement_theta_max 29.19
_cell_measurement_theta_min 2.16
_cell_volume 4646.2(15)
_computing_cell_refinement 'Bruker SAINT'
_computing_data_collection 'Bruker APEX2'
_computing_data_reduction 'Bruker SAINT'
_computing_molecular_graphics 'Bruker SHELXTL'
_computing_publication_material 'Bruker SHELXTL'
_computing_structure_refinement 'SHELXL-2014/7 (Sheldrick, 2014)'
_computing_structure_solution 'SHELXS-97 (Sheldrick, 2008)'
_diffrn_ambient_temperature 223(2)
_diffrn_measured_fraction_theta_full 0.992
_diffrn_measured_fraction_theta_max 0.994
_diffrn_measurement_device_type 'Bruker APEX-II CCD'
_diffrn_measurement_method '\f and \w scans'
_diffrn_radiation_type MoK\a
_diffrn_radiation_wavelength 0.71073
_diffrn_reflns_av_R_equivalents 0.0259
_diffrn_reflns_av_unetI/netI 0.0327
_diffrn_reflns_Laue_measured_fraction_full 0.992
_diffrn_reflns_Laue_measured_fraction_max 0.994
_diffrn_reflns_limit_h_max 42
_diffrn_reflns_limit_h_min -41
_diffrn_reflns_limit_k_max 6
_diffrn_reflns_limit_k_min -10
_diffrn_reflns_limit_l_max 27
_diffrn_reflns_limit_l_min -27
_diffrn_reflns_number 18126
_diffrn_reflns_point_group_measured_fraction_full 0.992
_diffrn_reflns_point_group_measured_fraction_max 0.994
_diffrn_reflns_theta_full 25.242
_diffrn_reflns_theta_max 28.999
_diffrn_reflns_theta_min 2.066
_exptl_absorpt_coefficient_mu 0.080
_exptl_absorpt_correction_T_max 0.980
_exptl_absorpt_correction_T_min 0.925
_exptl_absorpt_correction_type multi-scan
_exptl_absorpt_process_details sadabs
_exptl_crystal_colour colourless
_exptl_crystal_density_diffrn 1.277
_exptl_crystal_description block
_exptl_crystal_F_000 1888
_exptl_crystal_size_max 0.530
_exptl_crystal_size_mid 0.280
_exptl_crystal_size_min 0.190
_refine_diff_density_max 0.335
_refine_diff_density_min -0.184
_refine_diff_density_rms 0.044
_refine_ls_extinction_method none
_refine_ls_goodness_of_fit_ref 1.043
_refine_ls_hydrogen_treatment constr
_refine_ls_matrix_type full
_refine_ls_number_parameters 311
_refine_ls_number_reflns 6136
_refine_ls_number_restraints 0
_refine_ls_restrained_S_all 1.043
_refine_ls_R_factor_all 0.0657
_refine_ls_R_factor_gt 0.0471
_refine_ls_shift/su_max 0.007
_refine_ls_shift/su_mean 0.000
_refine_ls_structure_factor_coef Fsqd
_refine_ls_weighting_details 'w=1/[\s^2^(Fo^2^)+(0.0795P)^2^+2.1837P] where P=(Fo^2^+2Fc^2^)/3'
_refine_ls_weighting_scheme calc
_refine_ls_wR_factor_gt 0.1343
_refine_ls_wR_factor_ref 0.1506
_reflns_Friedel_coverage 0.000
_reflns_number_gt 4570
_reflns_number_total 6136
_reflns_threshold_expression 'I > 2\s(I)'
_cod_data_source_file c8cc03475c2.cif
_cod_data_source_block mo_70428a
_cod_depositor_comments 'Adding full bibliography for 7121772--7121773.cif.'
_cod_original_cell_volume 4646.2(14)
_cod_database_code 7121773
_shelx_shelxl_version_number 2014/7
_shelx_space_group_comment
; 
The symmetry employed for this shelxl refinement is uniquely defined 
by the following loop, which should always be used as a source of 
symmetry information in preference to the above space-group names. 
They are only intended as comments. 
;
_shelx_estimated_absorpt_t_min 0.959
_shelx_estimated_absorpt_t_max 0.985

loop_
_space_group_symop_operation_xyz
'x, y, z'
'-x, y, -z+1/2'
'x+1/2, y+1/2, z'
'-x+1/2, y+1/2, -z+1/2'
'-x, -y, -z'
'x, -y, z-1/2'
'-x+1/2, -y+1/2, -z'
'x+1/2, -y+1/2, z-1/2'

loop_
_atom_site_label
_atom_site_type_symbol
_atom_site_fract_x
_atom_site_fract_y
_atom_site_fract_z
_atom_site_U_iso_or_equiv
_atom_site_adp_type
_atom_site_occupancy
_atom_site_site_symmetry_order
_atom_site_calc_flag
_atom_site_refinement_flags_posn
_atom_site_refinement_flags_adp
N1 N 0.09998(4) 0.77076(17) 0.12092(6) 0.0309(3) Uani 1 1 d . .
N2 N 0.11580(3) 0.61766(15) -0.00667(5) 0.0262(2) Uani 1 1 d . .
O1 O 0.02594(3) 0.77854(14) 0.06474(5) 0.0311(2) Uani 1 1 d . .
O2 O -0.07489(4) 0.6870(2) -0.11422(6) 0.0552(4) Uani 1 1 d . .
C1 C 0.06990(4) 0.74144(18) 0.06775(7) 0.0265(3) Uani 1 1 d . .
C2 C 0.07679(4) 0.67538(18) 0.00527(6) 0.0254(3) Uani 1 1 d . .
C3 C 0.04399(4) 0.66472(18) -0.05451(6) 0.0253(3) Uani 1 1 d . .
C4 C -0.00062(4) 0.71451(18) -0.05334(7) 0.0266(3) Uani 1 1 d . .
C5 C -0.00753(4) 0.76758(18) 0.00665(7) 0.0277(3) Uani 1 1 d . .
C6 C 0.10796(4) 0.56983(18) -0.07428(7) 0.0270(3) Uani 1 1 d . .
C7 C 0.06395(4) 0.59824(19) -0.10428(7) 0.0286(3) Uani 1 1 d . .
H7 H 0.0498 0.5769 -0.1500 0.034 Uiso 1 1 calc R U
C8 C 0.09417(4) 0.82766(19) 0.18400(6) 0.0289(3) Uani 1 1 d . .
C9 C 0.12696(4) 0.9405(2) 0.22204(7) 0.0322(3) Uani 1 1 d . .
C10 C 0.12524(5) 0.9864(2) 0.28743(7) 0.0385(3) Uani 1 1 d . .
H10 H 0.1471 1.0611 0.3133 0.046 Uiso 1 1 calc R U
C11 C 0.09220(5) 0.9253(2) 0.31554(7) 0.0416(4) Uani 1 1 d . .
H11 H 0.0917 0.9583 0.3599 0.050 Uiso 1 1 calc R U
C12 C 0.06002(5) 0.8155(2) 0.27786(8) 0.0410(4) Uani 1 1 d . .
H12 H 0.0374 0.7736 0.2965 0.049 Uiso 1 1 calc R U
C13 C 0.06091(5) 0.7668(2) 0.21246(7) 0.0356(3) Uani 1 1 d . .
H13 H 0.0389 0.6920 0.1871 0.043 Uiso 1 1 calc R U
C14 C 0.16323(5) 1.0064(3) 0.19224(8) 0.0473(4) Uani 1 1 d . .
H14A H 0.1830 1.0815 0.2250 0.071 Uiso 1 1 calc R U
H14B H 0.1508 1.0750 0.1516 0.071 Uiso 1 1 calc R U
H14C H 0.1793 0.9052 0.1809 0.071 Uiso 1 1 calc R U
C15 C 0.15809(4) 0.6212(2) 0.04142(6) 0.0286(3) Uani 1 1 d . .
C16 C 0.18749(5) 0.7549(2) 0.03729(8) 0.0358(3) Uani 1 1 d . .
C17 C 0.22883(5) 0.7467(3) 0.08316(9) 0.0488(4) Uani 1 1 d . .
H17 H 0.2499 0.8342 0.0814 0.059 Uiso 1 1 calc R U
C18 C 0.23896(5) 0.6131(3) 0.13058(9) 0.0546(5) Uani 1 1 d . .
H18 H 0.2670 0.6096 0.1604 0.065 Uiso 1 1 calc R U
C19 C 0.20876(5) 0.4846(3) 0.13520(8) 0.0498(5) Uani 1 1 d . .
H19 H 0.2159 0.3958 0.1688 0.060 Uiso 1 1 calc R U
C20 C 0.16777(5) 0.4861(2) 0.09032(7) 0.0379(3) Uani 1 1 d . .
H20 H 0.1469 0.3982 0.0926 0.046 Uiso 1 1 calc R U
C21 C 0.17571(7) 0.9038(3) -0.01226(11) 0.0544(5) Uani 1 1 d . .
H21A H 0.1696 0.8563 -0.0580 0.082 Uiso 1 1 calc R U
H21B H 0.1999 0.9875 -0.0055 0.082 Uiso 1 1 calc R U
H21C H 0.1499 0.9645 -0.0057 0.082 Uiso 1 1 calc R U
C22 C 0.14132(4) 0.50213(19) -0.10722(7) 0.0291(3) Uani 1 1 d . .
C23 C 0.17614(5) 0.3919(2) -0.07479(8) 0.0366(3) Uani 1 1 d . .
H23 H 0.1796 0.3610 -0.0290 0.044 Uiso 1 1 calc R U
C24 C 0.20556(5) 0.3280(2) -0.10966(9) 0.0458(4) Uani 1 1 d . .
H24 H 0.2289 0.2543 -0.0874 0.055 Uiso 1 1 calc R U
C25 C 0.20082(6) 0.3720(3) -0.17717(10) 0.0495(4) Uani 1 1 d . .
H25 H 0.2211 0.3299 -0.2004 0.059 Uiso 1 1 calc R U
C26 C 0.16616(6) 0.4777(3) -0.21010(8) 0.0461(4) Uani 1 1 d . .
H26 H 0.1624 0.5052 -0.2562 0.055 Uiso 1 1 calc R U
C27 C 0.13701(5) 0.5433(2) -0.17547(8) 0.0373(3) Uani 1 1 d . .
H27 H 0.1138 0.6170 -0.1982 0.045 Uiso 1 1 calc R U
C28 C -0.03744(4) 0.7168(2) -0.11592(7) 0.0319(3) Uani 1 1 d . .
C29 C -0.02719(5) 0.7593(2) -0.18229(8) 0.0405(4) Uani 1 1 d . .
H29A H -0.0213 0.6495 -0.2037 0.061 Uiso 1 1 calc R U
H29B H -0.0016 0.8361 -0.1744 0.061 Uiso 1 1 calc R U
H29C H -0.0520 0.8200 -0.2117 0.061 Uiso 1 1 calc R U
C30 C -0.04917(5) 0.8289(2) 0.02203(8) 0.0356(3) Uani 1 1 d . .
H30A H -0.0694 0.8692 -0.0194 0.053 Uiso 1 1 calc R U
H30B H -0.0429 0.9265 0.0543 0.053 Uiso 1 1 calc R U
H30C H -0.0622 0.7307 0.0412 0.053 Uiso 1 1 calc R U

loop_
_atom_site_aniso_label
_atom_site_aniso_U_11
_atom_site_aniso_U_22
_atom_site_aniso_U_33
_atom_site_aniso_U_23
_atom_site_aniso_U_13
_atom_site_aniso_U_12
N1 0.0284(6) 0.0372(6) 0.0266(5) -0.0042(5) 0.0058(4) 0.0023(5)
N2 0.0223(5) 0.0309(6) 0.0247(5) -0.0015(4) 0.0048(4) 0.0020(4)
O1 0.0250(5) 0.0412(6) 0.0275(5) -0.0007(4) 0.0073(4) 0.0052(4)
O2 0.0262(5) 0.0839(10) 0.0513(7) 0.0123(7) 0.0020(5) -0.0091(6)
C1 0.0243(6) 0.0278(7) 0.0277(6) 0.0016(5) 0.0070(5) 0.0028(5)
C2 0.0222(6) 0.0269(6) 0.0268(6) 0.0009(5) 0.0053(5) 0.0019(5)
C3 0.0244(6) 0.0254(6) 0.0255(6) 0.0020(5) 0.0049(5) 0.0006(5)
C4 0.0235(6) 0.0267(7) 0.0288(6) 0.0040(5) 0.0048(5) 0.0002(5)
C5 0.0233(6) 0.0286(7) 0.0308(6) 0.0052(5) 0.0057(5) 0.0012(5)
C6 0.0278(6) 0.0274(6) 0.0262(6) -0.0008(5) 0.0074(5) 0.0002(5)
C7 0.0272(6) 0.0328(7) 0.0248(6) -0.0010(5) 0.0047(5) 0.0008(5)
C8 0.0281(6) 0.0329(7) 0.0244(6) -0.0003(5) 0.0040(5) 0.0065(5)
C9 0.0285(6) 0.0377(8) 0.0279(7) -0.0013(6) 0.0026(5) 0.0044(6)
C10 0.0359(7) 0.0470(9) 0.0283(7) -0.0066(6) 0.0001(6) 0.0040(6)
C11 0.0440(8) 0.0569(10) 0.0225(6) -0.0004(6) 0.0058(6) 0.0094(8)
C12 0.0410(8) 0.0533(10) 0.0308(7) 0.0066(7) 0.0127(6) 0.0028(7)
C13 0.0357(7) 0.0396(8) 0.0307(7) 0.0008(6) 0.0069(6) -0.0023(6)
C14 0.0367(8) 0.0643(12) 0.0401(8) -0.0091(8) 0.0079(7) -0.0113(8)
C15 0.0224(6) 0.0370(7) 0.0260(6) -0.0026(5) 0.0056(5) 0.0039(5)
C16 0.0310(7) 0.0404(8) 0.0372(7) -0.0046(6) 0.0109(6) -0.0030(6)
C17 0.0314(8) 0.0641(12) 0.0508(10) -0.0109(9) 0.0099(7) -0.0066(8)
C18 0.0265(7) 0.0940(16) 0.0405(9) -0.0062(9) 0.0032(6) 0.0086(9)
C19 0.0373(8) 0.0775(13) 0.0353(8) 0.0141(8) 0.0105(6) 0.0221(8)
C20 0.0322(7) 0.0515(9) 0.0321(7) 0.0076(7) 0.0115(6) 0.0088(6)
C21 0.0548(11) 0.0449(10) 0.0634(12) 0.0071(9) 0.0143(9) -0.0084(8)
C22 0.0280(6) 0.0297(7) 0.0307(6) -0.0059(5) 0.0095(5) -0.0030(5)
C23 0.0355(7) 0.0373(8) 0.0371(7) -0.0055(6) 0.0095(6) 0.0050(6)
C24 0.0372(8) 0.0453(9) 0.0561(10) -0.0135(8) 0.0139(7) 0.0081(7)
C25 0.0475(9) 0.0517(10) 0.0581(10) -0.0184(9) 0.0300(8) -0.0033(8)
C26 0.0527(10) 0.0525(10) 0.0405(8) -0.0066(8) 0.0254(7) -0.0067(8)
C27 0.0405(8) 0.0397(8) 0.0347(7) -0.0012(6) 0.0147(6) -0.0016(7)
C28 0.0250(6) 0.0339(7) 0.0341(7) 0.0031(6) 0.0025(5) 0.0004(5)
C29 0.0341(7) 0.0534(10) 0.0301(7) 0.0055(7) 0.0006(6) 0.0080(7)
C30 0.0282(7) 0.0394(8) 0.0420(8) 0.0045(6) 0.0139(6) 0.0052(6)

loop_
_atom_type_symbol
_atom_type_description
_atom_type_scat_dispersion_real
_atom_type_scat_dispersion_imag
_atom_type_scat_source
C C 0.0033 0.0016 'International Tables Vol C Tables 4.2.6.8 and 6.1.1.4'
H H 0.0000 0.0000 'International Tables Vol C Tables 4.2.6.8 and 6.1.1.4'
N N 0.0061 0.0033 'International Tables Vol C Tables 4.2.6.8 and 6.1.1.4'
O O 0.0106 0.0060 'International Tables Vol C Tables 4.2.6.8 and 6.1.1.4'

loop_
_geom_angle_atom_site_label_1
_geom_angle_atom_site_label_2
_geom_angle_atom_site_label_3
_geom_angle
C1 N1 C8 126.32(12)
C2 N2 C6 108.10(10)
C2 N2 C15 125.87(11)
C6 N2 C15 125.83(11)
C5 O1 C1 124.27(10)
N1 C1 O1 121.60(12)
N1 C1 C2 124.93(12)
O1 C1 C2 113.44(11)
N2 C2 C3 109.13(11)
N2 C2 C1 127.16(11)
C3 C2 C1 123.69(12)
C2 C3 C7 106.45(11)
C2 C3 C4 118.66(12)
C7 C3 C4 134.86(12)
C5 C4 C3 117.51(12)
C5 C4 C28 120.12(12)
C3 C4 C28 122.29(12)
C4 C5 O1 122.18(12)
C4 C5 C30 128.80(12)
O1 C5 C30 108.98(11)
N2 C6 C7 108.06(11)
N2 C6 C22 124.93(12)
C7 C6 C22 127.01(12)
C6 C7 C3 108.27(11)
C13 C8 C9 119.44(13)
C13 C8 N1 124.24(13)
C9 C8 N1 116.05(12)
C10 C9 C8 118.52(14)
C10 C9 C14 121.37(14)
C8 C9 C14 120.11(13)
C11 C10 C9 121.83(15)
C12 C11 C10 119.37(14)
C11 C12 C13 120.17(15)
C12 C13 C8 120.67(14)
C16 C15 C20 122.51(13)
C16 C15 N2 119.41(13)
C20 C15 N2 118.08(12)
C15 C16 C17 116.95(15)
C15 C16 C21 121.83(14)
C17 C16 C21 121.21(15)
C18 C17 C16 121.02(17)
C17 C18 C19 121.08(15)
C18 C19 C20 119.83(16)
C19 C20 C15 118.57(15)
C27 C22 C23 118.04(13)
C27 C22 C6 118.34(13)
C23 C22 C6 123.55(13)
C24 C23 C22 120.47(15)
C25 C24 C23 120.41(16)
C26 C25 C24 119.70(15)
C25 C26 C27 120.14(16)
C26 C27 C22 121.22(15)
O2 C28 C4 121.89(13)
O2 C28 C29 119.70(13)
C4 C28 C29 118.40(12)

loop_
_geom_bond_atom_site_label_1
_geom_bond_atom_site_label_2
_geom_bond_distance
N1 C1 1.2670(17)
N1 C8 1.4079(17)
N2 C2 1.3792(16)
N2 C6 1.3837(16)
N2 C15 1.4428(16)
O1 C5 1.3763(16)
O1 C1 1.3977(15)
O2 C28 1.2089(17)
C1 C2 1.4311(18)
C2 C3 1.3882(17)
C3 C7 1.4097(18)
C3 C4 1.4590(17)
C4 C5 1.3525(19)
C4 C28 1.4935(18)
C5 C30 1.4937(18)
C6 C7 1.3839(18)
C6 C22 1.4703(18)
C8 C13 1.394(2)
C8 C9 1.407(2)
C9 C10 1.389(2)
C9 C14 1.504(2)
C10 C11 1.384(2)
C11 C12 1.379(2)
C12 C13 1.388(2)
C15 C16 1.380(2)
C15 C20 1.398(2)
C16 C17 1.401(2)
C16 C21 1.487(3)
C17 C18 1.371(3)
C18 C19 1.372(3)
C19 C20 1.383(2)
C22 C27 1.396(2)
C22 C23 1.399(2)
C23 C24 1.385(2)
C24 C25 1.385(3)
C25 C26 1.379(3)
C26 C27 1.379(2)
C28 C29 1.500(2)

loop_
_geom_torsion_atom_site_label_1
_geom_torsion_atom_site_label_2
_geom_torsion_atom_site_label_3
_geom_torsion_atom_site_label_4
_geom_torsion
C8 N1 C1 O1 5.6(2)
C8 N1 C1 C2 -176.83(14)
C5 O1 C1 N1 172.83(13)
C5 O1 C1 C2 -5.01(18)
C6 N2 C2 C3 -0.02(15)
C15 N2 C2 C3 175.09(12)
C6 N2 C2 C1 -178.38(13)
C15 N2 C2 C1 -3.3(2)
N1 C1 C2 N2 6.2(2)
O1 C1 C2 N2 -176.04(12)
N1 C1 C2 C3 -171.94(14)
O1 C1 C2 C3 5.82(19)
N2 C2 C3 C7 -0.03(15)
C1 C2 C3 C7 178.40(13)
N2 C2 C3 C4 178.23(11)
C1 C2 C3 C4 -3.3(2)
C2 C3 C4 C5 -0.43(19)
C7 C3 C4 C5 177.22(15)
C2 C3 C4 C28 176.56(13)
C7 C3 C4 C28 -5.8(2)
C3 C4 C5 O1 1.3(2)
C28 C4 C5 O1 -175.80(12)
C3 C4 C5 C30 178.61(13)
C28 C4 C5 C30 1.6(2)
C1 O1 C5 C4 1.7(2)
C1 O1 C5 C30 -176.12(12)
C2 N2 C6 C7 0.06(15)
C15 N2 C6 C7 -175.05(12)
C2 N2 C6 C22 179.68(13)
C15 N2 C6 C22 4.6(2)
N2 C6 C7 C3 -0.08(16)
C22 C6 C7 C3 -179.68(13)
C2 C3 C7 C6 0.07(15)
C4 C3 C7 C6 -177.78(14)
C1 N1 C8 C13 39.6(2)
C1 N1 C8 C9 -146.49(15)
C13 C8 C9 C10 0.5(2)
N1 C8 C9 C10 -173.72(13)
C13 C8 C9 C14 179.63(15)
N1 C8 C9 C14 5.4(2)
C8 C9 C10 C11 -0.4(2)
C14 C9 C10 C11 -179.47(16)
C9 C10 C11 C12 0.1(3)
C10 C11 C12 C13 0.1(3)
C11 C12 C13 C8 0.0(2)
C9 C8 C13 C12 -0.4(2)
N1 C8 C13 C12 173.40(14)
C2 N2 C15 C16 -101.08(16)
C6 N2 C15 C16 73.17(18)
C2 N2 C15 C20 79.59(17)
C6 N2 C15 C20 -106.15(16)
C20 C15 C16 C17 2.3(2)
N2 C15 C16 C17 -176.96(13)
C20 C15 C16 C21 -176.18(15)
N2 C15 C16 C21 4.5(2)
C15 C16 C17 C18 -1.2(2)
C21 C16 C17 C18 177.37(18)
C16 C17 C18 C19 -0.9(3)
C17 C18 C19 C20 1.8(3)
C18 C19 C20 C15 -0.6(2)
C16 C15 C20 C19 -1.5(2)
N2 C15 C20 C19 177.81(13)
N2 C6 C22 C27 -147.72(14)
C7 C6 C22 C27 31.8(2)
N2 C6 C22 C23 35.3(2)
C7 C6 C22 C23 -145.20(15)
C27 C22 C23 C24 0.7(2)
C6 C22 C23 C24 177.77(14)
C22 C23 C24 C25 -0.2(3)
C23 C24 C25 C26 -1.1(3)
C24 C25 C26 C27 1.7(3)
C25 C26 C27 C22 -1.1(3)
C23 C22 C27 C26 -0.1(2)
C6 C22 C27 C26 -177.28(14)
C5 C4 C28 O2 -33.2(2)
C3 C4 C28 O2 149.88(16)
C5 C4 C28 C29 146.14(15)
C3 C4 C28 C29 -30.8(2)
